data_2242542
loop_
_publ_author_name
'Stoyanov, Emil'
'Leinenweber, Kurt'
'Groy, Thomas L.'
'Malik, Abds-Sami'

_publ_section_title
;
 Ge~0.57~Ti~0.43~O~2~: a new high-pressure material with rutile-type
 crystal structure
;
_journal_coeditor_code WM5451
_journal_issue 7
_journal_name_full 'Acta Crystallographica Section E'
_journal_page_first 1010
_journal_page_last 1012
_journal_paper_doi 10.1107/S2056989018008988
_journal_volume 74
_journal_year 2018
_chemical_formula_iupac 'Ge1.14 Ti0.86 O4'
_chemical_formula_moiety 'Ge1.14 O4 Ti0.86'
_chemical_formula_sum 'Ge1.14 O4 Ti0.86'
_chemical_formula_weight 187.88
_chemical_name_systematic
;
Germanium titanium tetraoxide
;
_space_group_crystal_system tetragonal
_space_group_IT_number 136
_space_group_name_Hall '-P 4n 2n'
_space_group_name_H-M_alt 'P 42/m n m'
_symmetry_space_group_name_Hall '-P 4n 2n'
_symmetry_space_group_name_H-M 'P 42/m n m'
_atom_sites_solution_primary iterative
_atom_sites_solution_secondary notdet
_cell_angle_alpha 90
_cell_angle_beta 90
_cell_angle_gamma 90
_cell_formula_units_Z 1
_cell_length_a 4.493(2)
_cell_length_b 4.493(2)
_cell_length_c 2.9121(13)
_cell_measurement_reflns_used 538
_cell_measurement_temperature 298.00(10)
_cell_measurement_theta_max 33.2842
_cell_measurement_theta_min 4.5393
_cell_volume 58.79(5)
_computing_cell_refinement
;
SAINT  (Bruker, 2014)
;
_computing_data_collection
;
APEX2 (Bruker, 2014)
;
_computing_data_reduction
;
SAINT  (Bruker, 2014)
;
_computing_molecular_graphics
;
CrystalMaker (Palmer, 2015)
;
_computing_publication_material
;
publCIF (Westrip, 2010)
;
_computing_structure_refinement
;
SHELXL2014 (Sheldrick, 2015<i>b</i>)
;
_computing_structure_solution
;
SHELXT (Sheldrick, 2015<i>a</i>)
;
_diffrn_ambient_temperature 298.00(10)
_diffrn_detector_area_resol_mean 8.3330
_diffrn_measured_fraction_theta_full 1.000
_diffrn_measured_fraction_theta_max 1.000
_diffrn_measurement_device_type 'Bruker SMART APEX'
_diffrn_measurement_method '\w and \f scans'
_diffrn_radiation_monochromator graphite
_diffrn_radiation_type MoK\a
_diffrn_radiation_wavelength 0.71073
_diffrn_reflns_av_R_equivalents 0.0215
_diffrn_reflns_limit_h_max 6
_diffrn_reflns_limit_h_min -6
_diffrn_reflns_limit_k_max 6
_diffrn_reflns_limit_k_min -6
_diffrn_reflns_limit_l_max 4
_diffrn_reflns_limit_l_min -4
_diffrn_reflns_number 722
_diffrn_reflns_theta_full 33.26
_diffrn_reflns_theta_max 33.26
_diffrn_reflns_theta_min 6.42
_exptl_absorpt_coefficient_mu 17.228
_exptl_absorpt_correction_T_max 0.40
_exptl_absorpt_correction_T_min 0.31
_exptl_absorpt_correction_type multi-scan
_exptl_absorpt_process_details
;
(<i>SADABS</i>; Bruker, 2014)
;
_exptl_crystal_colour 'clear colourless'
_exptl_crystal_density_diffrn 5.307
_exptl_crystal_density_method 'not measured'
_exptl_crystal_description tabular
_exptl_crystal_F_000 87
_exptl_crystal_size_max 0.083
_exptl_crystal_size_mid 0.075
_exptl_crystal_size_min 0.066
_refine_diff_density_max 0.604
_refine_diff_density_min -0.927
_refine_ls_extinction_coef 0.58(7)
_refine_ls_extinction_method
;
SHELXL2014 (Sheldrick, 2015<i>b</i>)
;
_refine_ls_goodness_of_fit_ref 1.204
_refine_ls_hydrogen_treatment undef
_refine_ls_matrix_type full
_refine_ls_number_parameters 10
_refine_ls_number_reflns 77
_refine_ls_number_restraints 0
_refine_ls_restrained_S_all 1.204
_refine_ls_R_factor_all 0.0181
_refine_ls_R_factor_gt 0.0178
_refine_ls_shift/su_max 0.000
_refine_ls_shift/su_mean 0.000
_refine_ls_structure_factor_coef Fsqd
_refine_ls_weighting_details 'w=1/[\s^2^(Fo^2^)+(0.0347P)^2^+0.0217P] where P=(Fo^2^+2Fc^2^)/3'
_refine_ls_weighting_scheme calc
_refine_ls_wR_factor_gt 0.0495
_refine_ls_wR_factor_ref 0.0496
_reflns_number_gt 76
_reflns_number_total 77
_reflns_threshold_expression 'I > 2\s(I)'
_cod_data_source_file wm5451sup1.cif
_cod_data_source_block I
_cod_original_cell_volume 58.79(6)
_cod_database_code 2242542

loop_
_space_group_symop_operation_xyz
'x, y, z'
'-x, -y, z'
'-y+1/2, x+1/2, z+1/2'
'y+1/2, -x+1/2, z+1/2'
'-x+1/2, y+1/2, -z+1/2'
'x+1/2, -y+1/2, -z+1/2'
'y, x, -z'
'-y, -x, -z'
'-x, -y, -z'
'x, y, -z'
'y-1/2, -x-1/2, -z-1/2'
'-y-1/2, x-1/2, -z-1/2'
'x-1/2, -y-1/2, z-1/2'
'-x-1/2, y-1/2, z-1/2'
'-y, -x, z'
'y, x, z'

loop_
_atom_site_type_symbol
_atom_site_label
_atom_site_fract_x
_atom_site_fract_y
_atom_site_fract_z
_atom_site_U_iso_or_equiv
_atom_site_adp_type
_atom_site_calc_flag
_atom_site_occupancy
Ge Ge1 0 0 0 0.0049(3) Uani d 0.57(3)
Ti Ti1 0 0 0 0.0049(3) Uani d 0.43(3)
O O1 0.3059(3) 0.3059(3) 0 0.0077(6) Uani d 1.0

loop_
_atom_site_aniso_label
_atom_site_aniso_U_11
_atom_site_aniso_U_22
_atom_site_aniso_U_33
_atom_site_aniso_U_12
_atom_site_aniso_U_13
_atom_site_aniso_U_23
Ge1 0.0059(4) 0.0059(4) 0.0029(4) -0.00019(9) 0 0
Ti1 0.0059(4) 0.0059(4) 0.0029(4) -0.00019(9) 0 0
O1 0.0084(7) 0.0084(7) 0.0065(8) -0.0014(5) 0 0

loop_
_atom_type_symbol
_atom_type_description
_atom_type_scat_dispersion_real
_atom_type_scat_dispersion_imag
_atom_type_scat_source
O O 0.0106 0.0060 'International Tables Vol C Tables 4.2.6.8 and 6.1.1.4'
Ti Ti 0.2776 0.4457 'International Tables Vol C Tables 4.2.6.8 and 6.1.1.4'
Ge Ge 0.1547 1.8001 'International Tables Vol C Tables 4.2.6.8 and 6.1.1.4'

loop_
_geom_angle_atom_site_label_1
_geom_angle_atom_site_label_2
_geom_angle_atom_site_label_3
_geom_angle_site_symmetry_1
_geom_angle_site_symmetry_3
_geom_angle
_geom_angle_publ_flag
O1 Ge1 O1 11_566 11_565 99.48(8) y
O1 Ge1 O1 11_566 3_545 80.52(8) y
O1 Ge1 O1 11_565 3_545 180.0 ?
O1 Ge1 O1 11_566 3_544 180.0 ?
O1 Ge1 O1 11_565 3_544 80.52(8) ?
O1 Ge1 O1 3_545 3_544 99.48(8) ?
O1 Ge1 O1 11_566 9 90.0 ?
O1 Ge1 O1 11_565 9 90.0 ?
O1 Ge1 O1 3_545 9 90.0 ?
O1 Ge1 O1 3_544 9 90.0 ?
O1 Ge1 O1 11_566 . 90.0 ?
O1 Ge1 O1 11_565 . 90.0 ?
O1 Ge1 O1 3_545 . 90.0 ?
O1 Ge1 O1 3_544 . 90.0 ?
O1 Ge1 O1 9 . 180.0 y
O1 Ge1 Ti1 11_566 1_556 40.26(4) ?
O1 Ge1 Ti1 11_565 1_556 139.74(4) ?
O1 Ge1 Ti1 3_545 1_556 40.26(4) ?
O1 Ge1 Ti1 3_544 1_556 139.74(4) ?
O1 Ge1 Ti1 9 1_556 90.0 ?
O1 Ge1 Ti1 . 1_556 90.0 ?
O1 Ge1 Ti1 11_566 1_554 139.74(4) ?
O1 Ge1 Ti1 11_565 1_554 40.26(4) ?
O1 Ge1 Ti1 3_545 1_554 139.74(4) ?
O1 Ge1 Ti1 3_544 1_554 40.26(4) ?
O1 Ge1 Ti1 9 1_554 90.0 ?
O1 Ge1 Ti1 . 1_554 90.0 ?
Ti1 Ge1 Ti1 1_556 1_554 180.0 y
O1 Ge1 Ge1 11_566 1_556 40.26(4) ?
O1 Ge1 Ge1 11_565 1_556 139.74(4) ?
O1 Ge1 Ge1 3_545 1_556 40.26(4) ?
O1 Ge1 Ge1 3_544 1_556 139.74(4) ?
O1 Ge1 Ge1 9 1_556 90.0 ?
O1 Ge1 Ge1 . 1_556 90.0 ?
Ti1 Ge1 Ge1 1_556 1_556 0 ?
Ti1 Ge1 Ge1 1_554 1_556 180.0 ?
O1 Ge1 Ge1 11_566 1_554 139.74(4) ?
O1 Ge1 Ge1 11_565 1_554 40.26(4) ?
O1 Ge1 Ge1 3_545 1_554 139.74(4) ?
O1 Ge1 Ge1 3_544 1_554 40.26(4) ?
O1 Ge1 Ge1 9 1_554 90.0 ?
O1 Ge1 Ge1 . 1_554 90.0 ?
Ti1 Ge1 Ge1 1_556 1_554 180.0 ?
Ti1 Ge1 Ge1 1_554 1_554 0 ?
Ge1 Ge1 Ge1 1_556 1_554 180.0 ?
Ti1 O1 Ge1 3 3 0 ?
Ti1 O1 Ti1 3 3_554 99.48(8) y
Ge1 O1 Ti1 3 3_554 99.48(8) ?
Ti1 O1 Ge1 3 3_554 99.5 ?
Ge1 O1 Ge1 3 3_554 99.48(8) ?
Ti1 O1 Ge1 3_554 3_554 0 ?
Ti1 O1 Ge1 3 . 130.3 ?
Ge1 O1 Ge1 3 . 130.26(4) y
Ti1 O1 Ge1 3_554 . 130.3 ?
Ge1 O1 Ge1 3_554 . 130.26(4) ?

loop_
_geom_bond_atom_site_label_1
_geom_bond_atom_site_label_2
_geom_bond_site_symmetry_2
_geom_bond_distance
_geom_bond_publ_flag
Ge1 O1 11_566 1.9080(12) y
Ge1 O1 11_565 1.9080(12) ?
Ge1 O1 3_545 1.9080(12) ?
Ge1 O1 3_544 1.9080(12) ?
Ge1 O1 9 1.9440(19) ?
Ge1 O1 . 1.9441(19) y
Ge1 Ti1 1_556 2.9121(13) y
Ge1 Ti1 1_554 2.9121(13) ?
Ge1 Ge1 1_556 2.9121(13) ?
Ge1 Ge1 1_554 2.9121(13) ?
O1 Ti1 3 1.9080(12) ?
O1 Ge1 3 1.9080(12) ?
O1 Ti1 3_554 1.9080(12) ?
O1 Ge1 3_554 1.9080(12) ?

_cod_database_fobs_code 2242542
